data_7112224
loop_
_publ_author_name
'Nianyong Zhu'
'Matthew J. Lennox'
'Tina Duren'
'Wolfgang Schmitt'

_publ_section_title
;
 Polymorphism of metal-organic frameworks: direct comparison of structures
 and theoretical N2-uptake of topological pto- and tbo-isomers
;
_journal_name_full Chem.Commun.
_journal_page_first 4207
_journal_paper_doi 10.1039/C3CC49829H
_journal_volume 50
_journal_year 2014
_chemical_formula_moiety 'C66 H36 Cu3 O15'
_chemical_formula_sum 'C66 H36 Cu3 O15'
_chemical_formula_weight 1259.57
_chemical_name_systematic
;

 ?

;
_space_group_crystal_system monoclinic
_space_group_IT_number 15
_space_group_name_Hall '-C 2yc'
_space_group_name_H-M_alt 'C 1 2/c 1'
_symmetry_space_group_name_Hall '-C 2yc'
_symmetry_space_group_name_H-M 'C 1 2/c 1'
_atom_sites_solution_hydrogens geom
_audit_creation_method SHELXL-2013
_cell_angle_alpha 90
_cell_angle_beta 92.690(4)
_cell_angle_gamma 90
_cell_formula_units_Z 16
_cell_length_a 47.493(2)
_cell_length_b 51.7515(19)
_cell_length_c 32.9674(14)
_cell_measurement_reflns_used 9911
_cell_measurement_temperature 220(2)
_cell_measurement_theta_max 40.1475
_cell_measurement_theta_min 2.9021
_cell_volume 80939(6)
_computing_cell_refinement 'SAINT V7.68A integration software'
_computing_data_collection 'Bruker APEX2 software'
_computing_data_reduction 'SAINT V7.68A integration software'
_computing_molecular_graphics Diamond
_computing_structure_refinement 'SHELXL-2013 (Sheldrick, 2013)'
_computing_structure_solution SHELXS-97
_diffrn_ambient_temperature 220(2)
_diffrn_measured_fraction_theta_full 0.467
_diffrn_measured_fraction_theta_max 0.851
_diffrn_measurement_device_type 'Bruker APEX-II'
_diffrn_measurement_method 'phi or omega oscillation scans'
_diffrn_radiation_type CuK\a
_diffrn_radiation_wavelength 1.54184
_diffrn_reflns_av_R_equivalents 0.0826
_diffrn_reflns_av_unetI/netI 0.1415
_diffrn_reflns_Laue_measured_fraction_full 0.467
_diffrn_reflns_Laue_measured_fraction_max 0.851
_diffrn_reflns_limit_h_max 46
_diffrn_reflns_limit_h_min -37
_diffrn_reflns_limit_k_max 45
_diffrn_reflns_limit_k_min -49
_diffrn_reflns_limit_l_max 31
_diffrn_reflns_limit_l_min -29
_diffrn_reflns_number 76760
_diffrn_reflns_point_group_measured_fraction_full 0.467
_diffrn_reflns_point_group_measured_fraction_max 0.851
_diffrn_reflns_theta_full 67.684
_diffrn_reflns_theta_max 49.238
_diffrn_reflns_theta_min 1.263
_diffrn_source 'IuS microfocus source'
_exptl_absorpt_coefficient_mu 0.532
_exptl_absorpt_correction_T_max 0.750
_exptl_absorpt_correction_T_min 0.457
_exptl_absorpt_correction_type multi-scan
_exptl_absorpt_process_details
;

SADABS-2008/1 - Bruker AXS area detector scaling and absorption correction

;
_exptl_crystal_colour blue
_exptl_crystal_density_diffrn 0.413
_exptl_crystal_description plate
_exptl_crystal_F_000 10224
_exptl_crystal_size_max 0.40
_exptl_crystal_size_mid 0.20
_exptl_crystal_size_min 0.10
_platon_squeeze_details
;

;
_refine_diff_density_max 0.505
_refine_diff_density_min -0.440
_refine_diff_density_rms 0.046
_refine_ls_extinction_method none
_refine_ls_goodness_of_fit_ref 0.901
_refine_ls_hydrogen_treatment constr
_refine_ls_matrix_type full
_refine_ls_number_parameters 1327
_refine_ls_number_reflns 34233
_refine_ls_number_restraints 12
_refine_ls_restrained_S_all 0.901
_refine_ls_R_factor_all 0.1219
_refine_ls_R_factor_gt 0.0794
_refine_ls_shift/su_max 0.004
_refine_ls_shift/su_mean 0.000
_refine_ls_structure_factor_coef Fsqd
_refine_ls_weighting_details 'w=1/[\s^2^(Fo^2^)+(0.1133P)^2^] where P=(Fo^2^+2Fc^2^)/3'
_refine_ls_weighting_scheme calc
_refine_ls_wR_factor_gt 0.2018
_refine_ls_wR_factor_ref 0.2184
_reflns_Friedel_coverage 0.000
_reflns_number_gt 16444
_reflns_number_total 34233
_reflns_threshold_expression 'I > 2\s(I)'
_cod_data_source_file c3cc49829h2.cif
_cod_data_source_block TCM-4'
_cod_database_code 7112224
_shelx_space_group_comment
;

The symmetry employed for this shelxl refinement is uniquely defined

by the following loop, which should always be used as a source of

symmetry information in preference to the above space-group names.

They are only intended as comments.

;
_shelxl_version_number 2013-4

loop_
_space_group_symop_operation_xyz
'x, y, z'
'-x, y, -z+1/2'
'x+1/2, y+1/2, z'
'-x+1/2, y+1/2, -z+1/2'
'-x, -y, -z'
'x, -y, z-1/2'
'-x+1/2, -y+1/2, -z'
'x+1/2, -y+1/2, z-1/2'

loop_
_atom_site_label
_atom_site_type_symbol
_atom_site_fract_x
_atom_site_fract_y
_atom_site_fract_z
_atom_site_U_iso_or_equiv
_atom_site_adp_type
_atom_site_occupancy
_atom_site_site_symmetry_order
_atom_site_calc_flag
_atom_site_refinement_flags_posn
_atom_site_refinement_flags_adp
_atom_site_refinement_flags_occupancy
Cu1 Cu 0.14008(2) 0.85379(2) 0.27209(3) 0.0845(3) Uani 1 1 d . . .
Cu2 Cu 0.18212(2) 0.88685(2) 0.27657(3) 0.0807(3) Uani 1 1 d . . .
Cu3 Cu 0.38836(2) 0.87637(2) 0.79145(3) 0.0824(3) Uani 1 1 d . . .
Cu4 Cu 0.43214(2) 0.84531(2) 0.79568(3) 0.0820(3) Uani 1 1 d . . .
Cu5 Cu 0.78388(2) 1.00307(2) 0.58515(3) 0.0772(3) Uani 1 1 d . . .
Cu6 Cu 0.77829(2) 1.00119(2) 0.50545(3) 0.0761(3) Uani 1 1 d . . .
O1 O 0.16667(11) 0.83294(8) 0.30682(14) 0.0904(15) Uani 1 1 d . . .
O2 O 0.19932(8) 0.86364(9) 0.31654(13) 0.0907(14) Uani 1 1 d . . .
O3 O 1.12253(9) 1.11922(8) 0.73723(14) 0.1010(14) Uani 1 1 d . . .
O4 O 1.16082(10) 1.09334(8) 0.73774(14) 0.0921(15) Uani 1 1 d . . .
O5 O 0.15802(12) 0.83902(8) 1.22613(15) 0.1008(15) Uani 1 1 d . . .
O6 O 0.19596(10) 0.86364(9) 1.23463(15) 0.1011(17) Uani 1 1 d . . .
O7 O 1.12741(9) 0.87147(8) 0.31849(14) 0.0911(15) Uani 1 1 d . . .
O8 O 1.16043(10) 0.90302(7) 0.31894(14) 0.0781(13) Uani 1 1 d . . .
O9 O 0.10525(9) 0.82727(8) 0.27151(14) 0.1295(17) Uani 1 1 d . . .
H9A H 0.1069 0.8163 0.2953 0.194 Uiso 0.6667 1 calc R U P
H9B H 0.1054 0.8167 0.2472 0.194 Uiso 0.6667 1 calc R U P
H9C H 0.0877 0.8369 0.2717 0.194 Uiso 0.6667 1 calc R U P
O10 O 0.21762(9) 0.91450(7) 0.28406(18) 0.154(2) Uani 1 1 d . . .
H10A H 0.2309 0.9114 0.2632 0.231 Uiso 0.6667 1 calc R U P
H10B H 0.2270 0.9121 0.3106 0.231 Uiso 0.6667 1 calc R U P
H10C H 0.2105 0.9320 0.2817 0.231 Uiso 0.6667 1 calc R U P
O11 O 0.37712(10) 0.85568(9) 0.74381(15) 0.1009(16) Uani 1 1 d . . .
O12 O 0.41366(11) 0.82736(8) 0.74980(14) 0.0904(14) Uani 1 1 d . . .
O13 O 0.40601(10) 1.10800(8) 0.34016(14) 0.0928(14) Uani 1 1 d . . .
O14 O 0.44483(9) 1.13204(8) 0.34024(13) 0.0900(14) Uani 1 1 d . . .
O15 O 0.41184(10) 0.89728(8) 0.75851(15) 0.0988(16) Uani 1 1 d . . .
O16 O 0.44829(8) 0.87019(9) 0.75814(12) 0.0875(13) Uani 1 1 d . . .
O17 O 0.37161(12) 0.85096(10) 0.82529(16) 0.111(2) Uani 1 1 d . . .
O18 O 0.40854(12) 0.82524(8) 0.83317(14) 0.1020(15) Uani 1 1 d . . .
O19 O 0.35340(9) 0.90210(8) 0.78782(16) 0.1383(18) Uani 1 1 d . . .
H19A H 0.3383 0.8952 0.8035 0.207 Uiso 0.6667 1 calc R U P
H19B H 0.3468 0.9040 0.7597 0.207 Uiso 0.6667 1 calc R U P
H19C H 0.3591 0.9188 0.7986 0.207 Uiso 0.6667 1 calc R U P
O20 O 0.47218(12) 0.82291(8) 0.80121(14) 0.153(2) Uani 1 1 d . . .
H20A H 0.4709 0.8100 0.8224 0.230 Uiso 0.6667 1 calc R U P
H20B H 0.4877 0.8345 0.8081 0.230 Uiso 0.6667 1 calc R U P
H20C H 0.4754 0.8144 0.7756 0.230 Uiso 0.6667 1 calc R U P
O21 O 0.74418(9) 1.00661(8) 0.58384(17) 0.0938(17) Uani 1 1 d . . .
O22 O 0.73870(9) 1.00802(7) 0.51578(16) 0.0907(15) Uani 1 1 d . . .
O23 O 0.82380(9) 0.99848(8) 0.57772(17) 0.0937(17) Uani 1 1 d . . .
O24 O 0.81914(10) 0.99341(7) 0.51112(17) 0.0928(15) Uani 1 1 d . . .
O25 O 0.28872(8) 0.54075(8) 0.57471(16) 0.0859(15) Uani 1 1 d . . .
O26 O 0.28615(9) 0.53787(8) 0.50864(17) 0.1020(18) Uani 1 1 d . . .
O27 O 0.27961(9) 0.53477(8) 1.07987(16) 0.0948(15) Uani 1 1 d . . .
O28 O 0.27147(9) 0.53537(8) 1.01305(16) 0.0932(15) Uani 1 1 d . . .
O29 O 0.79411(12) 1.00830(8) 0.65270(14) 0.173(3) Uani 1 1 d . . .
H29A H 0.7820 1.0216 0.6633 0.260 Uiso 0.6667 1 calc R U P
H29B H 0.8137 1.0134 0.6570 0.260 Uiso 0.6667 1 calc R U P
H29C H 0.7910 0.9921 0.6667 0.260 Uiso 0.6667 1 calc R U P
O30 O 0.77491(9) 0.99976(8) 0.43962(13) 0.1169(15) Uani 1 1 d . . .
H30A H 0.7773 1.0170 0.4288 0.175 Uiso 0.6667 1 calc R U P
H30B H 0.7565 0.9931 0.4309 0.175 Uiso 0.6667 1 calc R U P
H30C H 0.7894 0.9885 0.4298 0.175 Uiso 0.6667 1 calc R U P
C1 C 0.18929(18) 0.84001(16) 0.3229(2) 0.085(2) Uani 1 1 d . . .
C2 C 0.20761(12) 0.82342(11) 0.34658(14) 0.088(2) Uani 1 1 d G . .
C3 C 0.20041(10) 0.79749(12) 0.34966(16) 0.113(3) Uani 1 1 d G . .
H3 H 0.1844 0.7911 0.3350 0.136 Uiso 1 1 calc R U .
C4 C 0.21681(14) 0.78106(7) 0.37434(19) 0.117(3) Uani 1 1 d G . .
H4 H 0.2119 0.7635 0.3764 0.140 Uiso 1 1 calc R U .
C5 C 0.24042(13) 0.79058(11) 0.39596(15) 0.108(2) Uani 1 1 d G . .
C6 C 0.24762(10) 0.81651(12) 0.39289(16) 0.114(3) Uani 1 1 d G . .
H6 H 0.2636 0.8229 0.4075 0.137 Uiso 1 1 calc R U .
C7 C 0.23122(13) 0.83294(7) 0.36820(17) 0.103(2) Uani 1 1 d G . .
H7 H 0.2361 0.8505 0.3661 0.123 Uiso 1 1 calc R U .
C8 C 0.2571(2) 0.77383(14) 0.4252(3) 0.117(3) Uani 1 1 d . . .
C9 C 0.26973(19) 0.76178(13) 0.4504(3) 0.115(3) Uani 1 1 d . . .
C10 C 0.28588(10) 0.74893(10) 0.48051(15) 0.093(2) Uani 1 1 d G . .
C11 C 0.30125(12) 0.76359(6) 0.50909(18) 0.115(3) Uani 1 1 d G . .
H11 H 0.3008 0.7817 0.5076 0.138 Uiso 1 1 calc R U .
C12 C 0.31731(11) 0.75144(10) 0.53984(15) 0.104(3) Uani 1 1 d G . .
C13 C 0.31799(10) 0.72462(10) 0.54201(14) 0.106(2) Uani 1 1 d G . .
H13 H 0.3289 0.7164 0.5628 0.128 Uiso 1 1 calc R U .
C14 C 0.30262(12) 0.70996(6) 0.51343(17) 0.116(3) Uani 1 1 d G . .
C15 C 0.28656(10) 0.72211(10) 0.48268(14) 0.104(2) Uani 1 1 d G . .
H15 H 0.2762 0.7122 0.4634 0.124 Uiso 1 1 calc R U .
C16 C 0.33060(18) 0.76601(15) 0.5719(3) 0.120(3) Uani 1 1 d . . .
C17 C 0.3423(2) 0.77870(15) 0.6018(3) 0.132(3) Uani 1 1 d . . .
C18 C 0.35556(16) 0.79320(13) 0.63296(17) 0.129(3) Uani 1 1 d G . .
C19 C 0.34344(12) 0.81655(15) 0.6435(2) 0.178(4) Uani 1 1 d G . .
H19 H 0.3276 0.8228 0.6285 0.213 Uiso 1 1 calc R U .
C20 C 0.35481(16) 0.83063(10) 0.6763(2) 0.147(4) Uani 1 1 d G . .
H20 H 0.3466 0.8464 0.6834 0.176 Uiso 1 1 calc R U .
C21 C 0.37830(15) 0.82136(14) 0.69843(16) 0.102(2) Uani 1 1 d G . .
C22 C 0.39042(11) 0.79801(16) 0.6879(2) 0.122(3) Uani 1 1 d G . .
H22 H 0.4063 0.7917 0.7028 0.147 Uiso 1 1 calc R U .
C23 C 0.37906(16) 0.78393(10) 0.6551(2) 0.139(4) Uani 1 1 d G . .
H23 H 0.3873 0.7681 0.6480 0.167 Uiso 1 1 calc R U .
C24 C 0.3896(2) 0.83558(18) 0.7335(2) 0.090(2) Uani 1 1 d . . .
C25 C 0.30135(15) 0.68231(14) 0.5177(2) 0.124(3) Uani 1 1 d . . .
C26 C 0.29999(15) 0.65880(14) 0.5241(2) 0.111(3) Uani 1 1 d . . .
C27 C 0.29864(10) 0.63230(7) 0.5283(2) 0.107(3) Uani 1 1 d G . .
C28 C 0.29231(10) 0.61717(11) 0.49427(14) 0.126(3) Uani 1 1 d G . .
H28 H 0.2902 0.6249 0.4685 0.151 Uiso 1 1 calc R U .
C29 C 0.28916(10) 0.59060(10) 0.49832(15) 0.114(3) Uani 1 1 d G . .
H29 H 0.2849 0.5804 0.4753 0.136 Uiso 1 1 calc R U .
C30 C 0.29234(9) 0.57917(6) 0.53642(19) 0.089(2) Uani 1 1 d G . .
C31 C 0.29867(9) 0.59431(10) 0.57046(14) 0.0820(19) Uani 1 1 d G . .
H31 H 0.3008 0.5866 0.5962 0.098 Uiso 1 1 calc R U .
C32 C 0.30182(9) 0.62088(10) 0.56641(15) 0.094(2) Uani 1 1 d G . .
H32 H 0.3061 0.6311 0.5894 0.113 Uiso 1 1 calc R U .
C33 C 0.28883(15) 0.55161(13) 0.5410(4) 0.117(4) Uani 1 1 d . . .
C34 C 0.4330(2) 0.89156(14) 0.74306(19) 0.086(2) Uani 1 1 d . . .
C35 C 0.45045(14) 0.90814(11) 0.71858(14) 0.097(2) Uani 1 1 d G . .
C36 C 0.43589(9) 0.92989(14) 0.70447(18) 0.127(3) Uani 1 1 d G . .
H36 H 0.4174 0.9329 0.7123 0.153 Uiso 1 1 calc R U .
C37 C 0.44867(14) 0.94717(10) 0.67881(18) 0.121(3) Uani 1 1 d G . .
H37 H 0.4388 0.9619 0.6693 0.145 Uiso 1 1 calc R U .
C38 C 0.47602(15) 0.94269(11) 0.66726(14) 0.102(2) Uani 1 1 d G . .
C39 C 0.49058(9) 0.92093(14) 0.68137(18) 0.112(2) Uani 1 1 d G . .
H39 H 0.5091 0.9179 0.6736 0.134 Uiso 1 1 calc R U .
C40 C 0.47779(14) 0.90365(9) 0.70703(17) 0.090(2) Uani 1 1 d G . .
H40 H 0.4876 0.8889 0.7166 0.108 Uiso 1 1 calc R U .
C41 C 0.48868(16) 0.95980(17) 0.6422(2) 0.117(3) Uani 1 1 d . . .
C42 C 0.49917(14) 0.97505(17) 0.6175(2) 0.109(2) Uani 1 1 d . . .
C43 C 0.51122(14) 0.99361(9) 0.58978(15) 0.106(2) Uani 1 1 d G . .
C44 C 0.54046(13) 0.99437(9) 0.58932(15) 0.096(2) Uani 1 1 d G . .
H44 H 0.5514 0.9838 0.6071 0.115 Uiso 1 1 calc R U .
C45 C 0.55352(8) 1.01071(11) 0.56253(19) 0.091(2) Uani 1 1 d G . .
C46 C 0.53735(14) 1.02631(9) 0.53620(15) 0.103(2) Uani 1 1 d G . .
H46 H 0.5462 1.0374 0.5181 0.123 Uiso 1 1 calc R U .
C47 C 0.50811(14) 1.02555(9) 0.53666(14) 0.095(2) Uani 1 1 d G . .
C48 C 0.49504(8) 1.00921(11) 0.56345(18) 0.103(3) Uani 1 1 d G . .
H48 H 0.4753 1.0087 0.5638 0.123 Uiso 1 1 calc R U .
C49 C 0.5841(2) 1.01165(13) 0.5609(3) 0.126(3) Uani 1 1 d . . .
C50 C 0.6097(2) 1.01176(15) 0.5599(3) 0.134(3) Uani 1 1 d . . .
C51 C 0.63956(9) 1.01242(10) 0.5585(3) 0.119(3) Uani 1 1 d G . .
C52 C 0.65722(16) 1.01062(10) 0.59326(18) 0.132(3) Uani 1 1 d G . .
H52 H 0.6495 1.0101 0.6190 0.158 Uiso 1 1 calc R U .
C53 C 0.68626(15) 1.00961(9) 0.5899(2) 0.112(3) Uani 1 1 d G . .
H53 H 0.6982 1.0084 0.6134 0.134 Uiso 1 1 calc R U .
C54 C 0.69766(9) 1.01041(8) 0.5519(3) 0.089(2) Uani 1 1 d G . .
C55 C 0.68000(18) 1.01221(10) 0.51715(18) 0.121(3) Uani 1 1 d G . .
H55 H 0.6877 1.0128 0.4914 0.146 Uiso 1 1 calc R U .
C56 C 0.65095(16) 1.01322(10) 0.5205(2) 0.156(4) Uani 1 1 d G . .
H56 H 0.6390 1.0144 0.4970 0.187 Uiso 1 1 calc R U .
C57 C 0.72859(13) 1.00845(11) 0.5519(4) 0.090(3) Uani 1 1 d . . .
C58 C 0.49153(15) 1.04013(15) 0.5092(2) 0.102(3) Uani 1 1 d . . .
C59 C 0.48009(16) 1.05407(15) 0.4861(3) 0.110(3) Uani 1 1 d . . .
C60 C 0.46568(16) 1.07006(10) 0.45337(14) 0.105(2) Uani 1 1 d G . .
C61 C 0.43801(15) 1.06589(9) 0.4393(2) 0.118(3) Uani 1 1 d G . .
H61 H 0.4271 1.0532 0.4514 0.141 Uiso 1 1 calc R U .
C62 C 0.42652(9) 1.08056(12) 0.4073(2) 0.099(2) Uani 1 1 d G . .
H62 H 0.4078 1.0777 0.3978 0.119 Uiso 1 1 calc R U .
C63 C 0.44270(15) 1.09940(10) 0.38940(14) 0.082(2) Uani 1 1 d G . .
C64 C 0.47037(14) 1.10357(9) 0.40347(19) 0.109(2) Uani 1 1 d G . .
H64 H 0.4813 1.1163 0.3914 0.131 Uiso 1 1 calc R U .
C65 C 0.48186(9) 1.08890(12) 0.4355(2) 0.123(3) Uani 1 1 d G . .
H65 H 0.5006 1.0917 0.4450 0.148 Uiso 1 1 calc R U .
C66 C 0.43013(18) 1.11365(15) 0.3553(2) 0.080(2) Uani 1 1 d . . .
C67 C 0.3824(2) 0.83196(19) 0.8398(3) 0.108(3) Uani 1 1 d . . .
C68 C 0.36833(15) 0.81321(12) 0.86660(15) 0.102(2) Uani 1 1 d G . .
C69 C 0.38136(11) 0.79140(14) 0.8834(2) 0.145(3) Uani 1 1 d G . .
H69 H 0.3998 0.7871 0.8767 0.174 Uiso 1 1 calc R U .
C70 C 0.36711(17) 0.77592(10) 0.9101(2) 0.161(4) Uani 1 1 d G . .
H70 H 0.3759 0.7612 0.9215 0.194 Uiso 1 1 calc R U .
C71 C 0.33983(17) 0.78226(13) 0.92006(17) 0.106(2) Uani 1 1 d G . .
C72 C 0.32681(11) 0.80408(15) 0.9032(2) 0.188(4) Uani 1 1 d G . .
H72 H 0.3084 0.8084 0.9100 0.225 Uiso 1 1 calc R U .
C73 C 0.34106(16) 0.81955(11) 0.8765(2) 0.160(4) Uani 1 1 d G . .
H73 H 0.3323 0.8343 0.8651 0.191 Uiso 1 1 calc R U .
C74 C 0.32321(19) 0.76751(15) 0.9466(3) 0.126(3) Uani 1 1 d . . .
C75 C 0.31105(18) 0.75658(14) 0.9715(3) 0.119(3) Uani 1 1 d . . .
C76 C 0.29434(11) 0.74448(11) 1.00241(15) 0.120(3) Uani 1 1 d G . .
C77 C 0.29294(10) 0.71775(10) 1.00602(15) 0.112(3) Uani 1 1 d G . .
H77 H 0.3025 0.7072 0.9881 0.134 Uiso 1 1 calc R U .
C78 C 0.27738(12) 0.70670(7) 1.03619(18) 0.117(3) Uani 1 1 d G . .
C79 C 0.26321(11) 0.72237(11) 1.06275(15) 0.116(3) Uani 1 1 d G . .
H79 H 0.2527 0.7149 1.0832 0.140 Uiso 1 1 calc R U .
C80 C 0.26461(11) 0.74910(10) 1.05914(16) 0.118(3) Uani 1 1 d G . .
C81 C 0.28018(12) 0.76015(7) 1.02897(19) 0.110(3) Uani 1 1 d G . .
H81 H 0.2811 0.7782 1.0265 0.132 Uiso 1 1 calc R U .
C82 C 0.27496(18) 0.68075(14) 1.0394(3) 0.152(4) Uani 1 1 d . . .
C83 C 0.27319(17) 0.65564(17) 1.0421(2) 0.137(3) Uani 1 1 d . . .
C84 C 0.27193(11) 0.62867(7) 1.0432(2) 0.131(3) Uani 1 1 d G U .
C85 C 0.26840(11) 0.61454(12) 1.00745(15) 0.133(3) Uani 1 1 d G . .
H85 H 0.2658 0.6231 0.9824 0.160 Uiso 1 1 calc R U .
C86 C 0.26871(11) 0.58769(12) 1.00870(16) 0.124(3) Uani 1 1 d G . .
H86 H 0.2663 0.5781 0.9845 0.149 Uiso 1 1 calc R U .
C87 C 0.27256(10) 0.57498(7) 1.0457(2) 0.104(3) Uani 1 1 d G . .
C88 C 0.27609(11) 0.58911(11) 1.08142(16) 0.121(3) Uani 1 1 d G . .
H88 H 0.2787 0.5805 1.1064 0.145 Uiso 1 1 calc R U .
C89 C 0.27578(12) 0.61596(11) 1.08016(16) 0.145(3) Uani 1 1 d G . .
H89 H 0.2782 0.6255 1.1043 0.174 Uiso 1 1 calc R U .
C90 C 0.27632(13) 0.54774(11) 1.0467(4) 0.090(3) Uani 1 1 d . U .
C91 C 0.24988(18) 0.76592(15) 1.0844(3) 0.124(3) Uani 1 1 d . . .
C92 C 0.23849(19) 0.78017(16) 1.1073(3) 0.130(3) Uani 1 1 d . . .
C93 C 0.22394(17) 0.79729(13) 1.13389(17) 0.137(3) Uani 1 1 d G . .
C94 C 0.19653(17) 0.79183(10) 1.1442(2) 0.155(4) Uani 1 1 d G . .
H94 H 0.1871 0.7773 1.1330 0.186 Uiso 1 1 calc R U .
C95 C 0.18304(10) 0.80780(15) 1.1711(2) 0.138(3) Uani 1 1 d G . .
H95 H 0.1645 0.8041 1.1780 0.165 Uiso 1 1 calc R U .
C96 C 0.19696(17) 0.82924(12) 1.18764(15) 0.108(2) Uani 1 1 d G . .
C97 C 0.22438(17) 0.83470(10) 1.1773(2) 0.132(3) Uani 1 1 d G . .
H97 H 0.2338 0.8492 1.1885 0.158 Uiso 1 1 calc R U .
C98 C 0.23787(11) 0.81873(15) 1.1505(2) 0.150(3) Uani 1 1 d G . .
H98 H 0.2564 0.8224 1.1435 0.180 Uiso 1 1 calc R U .
C99 C 0.1828(2) 0.84552(18) 1.2166(2) 0.089(3) Uani 1 1 d . . .
C100 C 0.83462(15) 0.99373(12) 0.5454(4) 0.090(3) Uani 1 1 d . . .
C101 C 0.86407(9) 0.98816(8) 0.5432(2) 0.082(2) Uani 1 1 d G . .
C102 C 0.87559(14) 0.97947(9) 0.50766(17) 0.108(3) Uani 1 1 d G . .
H102 H 0.8639 0.9769 0.4842 0.129 Uiso 1 1 calc R U .
C103 C 0.90433(15) 0.97457(8) 0.50689(17) 0.112(3) Uani 1 1 d G . .
H103 H 0.9121 0.9687 0.4829 0.134 Uiso 1 1 calc R U .
C104 C 0.92156(9) 0.97835(9) 0.5416(2) 0.102(2) Uani 1 1 d G . .
C105 C 0.91004(15) 0.98704(9) 0.57715(17) 0.119(3) Uani 1 1 d G . .
H105 H 0.9217 0.9896 0.6006 0.143 Uiso 1 1 calc R U .
C106 C 0.88130(16) 0.99194(8) 0.57792(17) 0.098(2) Uani 1 1 d G . .
H106 H 0.8735 0.9978 0.6019 0.118 Uiso 1 1 calc R U .
C107 C 0.95202(17) 0.97649(13) 0.5387(3) 0.114(3) Uani 1 1 d . . .
C108 C 0.97606(18) 0.97560(13) 0.5387(2) 0.114(3) Uani 1 1 d . . .
C109 C 1.00734(8) 0.97671(11) 0.5400(2) 0.114(3) Uani 1 1 d G . .
C110 C 1.02331(13) 0.96275(9) 0.51334(15) 0.109(3) Uani 1 1 d G . .
H110 H 1.0144 0.9519 0.4939 0.130 Uiso 1 1 calc R U .
C111 C 1.05252(13) 0.96488(9) 0.51547(16) 0.090(2) Uani 1 1 d G . .
C112 C 1.06575(8) 0.98096(11) 0.54425(19) 0.100(2) Uani 1 1 d G . .
H112 H 1.0855 0.9824 0.5457 0.120 Uiso 1 1 calc R U .
C113 C 1.04978(14) 0.99492(9) 0.57091(15) 0.099(2) Uani 1 1 d G . .
C114 C 1.02057(14) 0.99280(10) 0.56878(16) 0.109(3) Uani 1 1 d G . .
H114 H 1.0098 1.0022 0.5868 0.131 Uiso 1 1 calc R U .
C115 C 1.06754(16) 0.95172(14) 0.4861(3) 0.104(2) Uani 1 1 d . . .
C116 C 1.08094(16) 0.94164(14) 0.4614(3) 0.111(3) Uani 1 1 d . . .
C117 C 1.09687(14) 0.92837(11) 0.42952(13) 0.102(2) Uani 1 1 d G . .
C118 C 1.08530(9) 0.90683(12) 0.40983(19) 0.115(2) Uani 1 1 d G . .
H118 H 1.0679 0.9002 0.4175 0.139 Uiso 1 1 calc R U .
C119 C 1.09946(13) 0.89509(8) 0.37880(17) 0.104(2) Uani 1 1 d G . .
H119 H 1.0916 0.8805 0.3655 0.125 Uiso 1 1 calc R U .
C120 C 1.12519(13) 0.90489(11) 0.36747(13) 0.078(2) Uani 1 1 d G . .
C121 C 1.13675(9) 0.92643(11) 0.38717(19) 0.084(2) Uani 1 1 d G . .
H121 H 1.1541 0.9331 0.3795 0.101 Uiso 1 1 calc R U .
C122 C 1.12259(14) 0.93817(8) 0.41819(17) 0.100(2) Uani 1 1 d G . .
H122 H 1.1304 0.9527 0.4315 0.120 Uiso 1 1 calc R U .
C123 C 1.1402(2) 0.89332(18) 0.33346(19) 0.090(3) Uani 1 1 d . . .
C124 C 1.06429(15) 1.01275(15) 0.5984(3) 0.112(3) Uani 1 1 d . . .
C125 C 1.07575(16) 1.02855(18) 0.6203(2) 0.117(3) Uani 1 1 d . . .
C126 C 1.09125(16) 1.04614(12) 0.64598(15) 0.120(3) Uani 1 1 d G . .
C127 C 1.11936(16) 1.04207(9) 0.65787(18) 0.127(3) Uani 1 1 d G . .
H127 H 1.1290 1.0276 0.6482 0.152 Uiso 1 1 calc R U .
C128 C 1.13330(10) 1.05940(14) 0.68402(18) 0.111(3) Uani 1 1 d G . .
H128 H 1.1523 1.0566 0.6921 0.133 Uiso 1 1 calc R U .
C129 C 1.11911(15) 1.08081(11) 0.69828(14) 0.092(2) Uani 1 1 d G . .
C130 C 1.09099(15) 1.08488(10) 0.68639(18) 0.127(3) Uani 1 1 d G . .
H130 H 1.0814 1.0994 0.6960 0.152 Uiso 1 1 calc R U .
C131 C 1.07706(10) 1.06755(15) 0.66024(19) 0.136(3) Uani 1 1 d G . .
H131 H 1.0580 1.0703 0.6522 0.163 Uiso 1 1 calc R U .
C132 C 1.1365(2) 1.09782(15) 0.7234(2) 0.093(2) Uani 1 1 d . . .

loop_
_atom_site_aniso_label
_atom_site_aniso_U_11
_atom_site_aniso_U_22
_atom_site_aniso_U_33
_atom_site_aniso_U_23
_atom_site_aniso_U_13
_atom_site_aniso_U_12
Cu1 0.1034(7) 0.0644(5) 0.0847(8) -0.0048(5) -0.0052(6) 0.0131(5)
Cu2 0.0922(7) 0.0616(5) 0.0877(7) -0.0024(5) -0.0010(6) 0.0164(5)
Cu3 0.0865(7) 0.0776(6) 0.0834(7) -0.0073(5) 0.0068(5) -0.0182(5)
Cu4 0.0905(7) 0.0776(6) 0.0781(7) -0.0038(5) 0.0074(5) -0.0162(5)
Cu5 0.0748(6) 0.0488(5) 0.1084(8) -0.0073(5) 0.0072(5) 0.0024(4)
Cu6 0.0764(6) 0.0500(5) 0.1018(8) -0.0079(5) 0.0054(5) -0.0029(4)
O1 0.106(4) 0.080(3) 0.083(4) -0.007(2) -0.024(3) 0.016(3)
O2 0.100(3) 0.062(3) 0.109(4) -0.004(3) -0.009(3) 0.017(2)
O3 0.096(3) 0.083(3) 0.123(4) -0.025(3) -0.009(3) -0.017(3)
O4 0.075(3) 0.092(3) 0.107(4) -0.012(3) -0.032(3) -0.009(3)
O5 0.120(4) 0.089(3) 0.092(4) -0.008(3) 0.003(3) 0.016(3)
O6 0.120(4) 0.084(3) 0.100(4) -0.037(3) 0.018(3) 0.009(3)
O7 0.114(4) 0.065(3) 0.094(4) -0.023(3) 0.008(3) 0.007(3)
O8 0.098(3) 0.065(3) 0.074(4) 0.004(2) 0.024(3) 0.015(2)
O9 0.122(4) 0.132(4) 0.132(4) -0.023(3) -0.025(3) -0.048(3)
O10 0.116(4) 0.055(2) 0.300(7) 0.044(3) 0.109(4) 0.025(2)
O11 0.115(4) 0.093(3) 0.093(4) -0.030(3) -0.010(3) -0.002(3)
O12 0.087(3) 0.096(3) 0.088(4) -0.018(3) -0.001(3) -0.024(3)
O13 0.080(3) 0.105(3) 0.091(4) 0.026(3) -0.021(3) 0.018(3)
O14 0.088(3) 0.093(3) 0.089(4) 0.037(3) 0.009(3) 0.009(2)
O15 0.112(4) 0.101(3) 0.087(4) 0.021(3) 0.052(3) -0.003(3)
O16 0.086(3) 0.089(3) 0.088(4) 0.014(3) 0.011(2) -0.017(2)
O17 0.125(5) 0.080(3) 0.131(5) 0.036(3) 0.041(3) -0.019(3)
O18 0.111(4) 0.092(3) 0.104(4) 0.015(3) 0.017(3) -0.023(3)
O19 0.110(4) 0.113(3) 0.190(5) 0.012(3) -0.019(3) 0.029(3)
O20 0.253(6) 0.110(3) 0.102(4) 0.043(3) 0.069(4) 0.107(4)
O21 0.027(3) 0.088(3) 0.167(5) 0.000(3) 0.002(3) 0.000(2)
O22 0.041(3) 0.096(3) 0.138(5) -0.001(3) 0.027(3) 0.010(2)
O23 0.048(3) 0.092(3) 0.143(5) -0.018(3) 0.027(3) 0.019(2)
O24 0.052(3) 0.081(3) 0.146(5) -0.016(3) 0.008(3) 0.013(2)
O25 0.091(3) 0.031(3) 0.136(5) 0.011(3) 0.007(3) 0.004(2)
O26 0.114(4) 0.027(3) 0.164(5) -0.007(3) -0.001(3) -0.009(2)
O27 0.109(4) 0.038(3) 0.138(5) 0.001(3) 0.012(3) 0.008(2)
O28 0.111(4) 0.030(2) 0.138(5) 0.003(3) -0.003(3) 0.017(2)
O29 0.289(6) 0.133(4) 0.110(4) 0.086(3) 0.146(4) 0.153(4)
O30 0.124(4) 0.107(3) 0.118(4) -0.020(3) -0.019(3) -0.022(3)
C1 0.091(6) 0.090(6) 0.074(6) -0.022(5) -0.010(5) 0.055(6)
C2 0.124(7) 0.075(6) 0.064(5) -0.015(4) -0.022(5) -0.003(5)
C3 0.121(6) 0.075(5) 0.139(8) 0.021(5) -0.047(5) 0.010(5)
C4 0.127(7) 0.070(5) 0.148(8) 0.018(5) -0.044(6) -0.002(5)
C5 0.144(8) 0.085(7) 0.093(7) 0.009(5) -0.026(6) 0.039(5)
C6 0.137(7) 0.066(5) 0.135(7) 0.000(5) -0.044(6) 0.001(5)
C7 0.144(7) 0.055(4) 0.103(6) 0.008(4) -0.048(5) 0.028(5)
C8 0.181(9) 0.071(6) 0.097(7) -0.004(5) -0.011(6) 0.002(5)
C9 0.173(8) 0.051(5) 0.118(8) 0.021(5) -0.034(6) 0.016(5)
C10 0.113(6) 0.054(5) 0.108(7) 0.011(4) -0.055(5) -0.003(4)
C11 0.141(7) 0.068(5) 0.129(7) 0.016(5) -0.067(6) -0.024(5)
C12 0.127(6) 0.062(6) 0.118(7) -0.042(5) -0.055(5) -0.032(4)
C13 0.144(7) 0.047(5) 0.123(7) -0.002(4) -0.053(5) -0.013(4)
C14 0.152(7) 0.039(5) 0.153(8) 0.007(5) -0.046(6) -0.007(4)
C15 0.158(7) 0.047(5) 0.100(6) 0.006(4) -0.062(5) 0.011(4)
C16 0.143(8) 0.085(6) 0.131(9) 0.031(6) -0.009(6) 0.012(5)
C17 0.186(9) 0.083(6) 0.123(9) 0.004(6) -0.021(7) -0.028(6)
C18 0.220(11) 0.073(6) 0.089(7) -0.032(5) -0.029(7) -0.068(6)
C19 0.234(11) 0.125(8) 0.166(10) -0.033(7) -0.078(8) -0.023(8)
C20 0.159(9) 0.121(6) 0.152(9) -0.061(6) -0.089(7) 0.014(6)
C21 0.092(7) 0.087(6) 0.127(8) 0.000(6) 0.005(6) -0.025(5)
C22 0.128(7) 0.122(7) 0.111(7) -0.038(5) -0.054(6) -0.010(6)
C23 0.122(8) 0.112(7) 0.177(10) 0.000(7) -0.066(6) 0.006(6)
C24 0.108(7) 0.119(7) 0.043(5) -0.015(5) 0.008(5) -0.058(6)
C25 0.137(7) 0.066(5) 0.157(8) 0.001(5) -0.101(6) -0.008(4)
C26 0.139(6) 0.047(5) 0.143(7) -0.006(4) -0.032(5) 0.002(4)
C27 0.141(6) 0.032(5) 0.144(8) 0.008(5) -0.025(6) -0.008(4)
C28 0.176(8) 0.035(4) 0.163(9) 0.023(5) -0.020(6) -0.010(4)
C29 0.162(7) 0.067(6) 0.108(7) -0.021(5) -0.032(6) 0.003(4)
C30 0.090(5) 0.067(6) 0.107(7) -0.017(5) -0.015(5) 0.010(4)
C31 0.100(5) 0.052(4) 0.092(6) 0.003(4) -0.024(4) 0.009(3)
C32 0.114(6) 0.045(5) 0.122(7) -0.002(4) -0.007(5) 0.008(4)
C33 0.088(5) 0.019(6) 0.245(15) 0.022(6) 0.021(7) -0.007(4)
C34 0.162(8) 0.070(5) 0.032(5) -0.013(4) 0.048(5) -0.053(6)
C35 0.112(7) 0.081(5) 0.097(6) -0.010(5) 0.006(6) -0.010(5)
C36 0.105(6) 0.142(7) 0.141(8) 0.066(6) 0.067(6) 0.019(6)
C37 0.092(7) 0.148(7) 0.123(7) 0.049(6) 0.002(5) 0.004(5)
C38 0.094(7) 0.132(7) 0.082(6) 0.035(5) 0.009(5) -0.020(5)
C39 0.084(6) 0.138(7) 0.113(7) 0.033(5) 0.007(5) 0.000(6)
C40 0.094(6) 0.094(5) 0.084(6) 0.023(4) 0.024(4) -0.006(5)
C41 0.113(6) 0.161(7) 0.078(6) 0.052(6) -0.004(5) -0.028(5)
C42 0.074(5) 0.152(7) 0.100(7) 0.024(6) -0.008(5) 0.009(5)
C43 0.075(6) 0.111(6) 0.133(8) 0.016(6) 0.025(6) -0.019(5)
C44 0.090(7) 0.086(5) 0.112(6) 0.044(4) 0.003(5) 0.011(4)
C45 0.059(5) 0.098(5) 0.117(7) 0.017(5) 0.001(5) 0.003(5)
C46 0.065(6) 0.126(6) 0.118(7) 0.049(5) 0.015(5) 0.006(5)
C47 0.095(7) 0.100(5) 0.092(6) 0.054(5) 0.028(5) 0.011(5)
C48 0.083(5) 0.112(5) 0.110(7) 0.032(5) -0.038(5) 0.040(5)
C49 0.083(6) 0.114(6) 0.179(9) 0.067(5) -0.003(7) 0.023(5)
C50 0.082(7) 0.131(6) 0.190(9) 0.060(6) 0.001(7) 0.012(5)
C51 0.042(6) 0.131(6) 0.184(10) 0.047(6) 0.010(7) -0.002(4)
C52 0.075(7) 0.195(8) 0.123(8) 0.032(6) -0.020(6) -0.023(5)
C53 0.041(5) 0.144(6) 0.150(9) 0.035(5) -0.005(5) 0.008(4)
C54 0.079(7) 0.074(4) 0.117(7) 0.010(4) 0.032(7) 0.000(4)
C55 0.069(7) 0.186(8) 0.108(7) 0.008(6) -0.011(6) 0.013(5)
C56 0.055(7) 0.217(9) 0.193(12) 0.041(8) -0.015(7) 0.011(5)
C57 0.006(5) 0.050(4) 0.215(12) -0.004(5) 0.018(6) 0.005(3)
C58 0.085(6) 0.126(6) 0.095(7) 0.066(5) 0.013(5) 0.037(5)
C59 0.110(7) 0.116(6) 0.106(7) 0.048(5) 0.020(5) 0.020(5)
C60 0.111(7) 0.100(6) 0.105(7) 0.019(5) 0.028(6) 0.022(5)
C61 0.075(6) 0.112(6) 0.168(9) 0.021(6) 0.020(6) 0.011(5)
C62 0.077(5) 0.091(5) 0.128(7) 0.048(5) -0.017(5) 0.016(5)
C63 0.072(6) 0.090(5) 0.084(6) -0.003(5) -0.007(5) 0.023(4)
C64 0.100(7) 0.136(6) 0.091(6) 0.040(5) -0.001(5) 0.011(5)
C65 0.090(6) 0.132(6) 0.145(8) 0.077(6) -0.011(6) 0.016(5)
C66 0.083(6) 0.119(6) 0.036(5) 0.003(4) -0.017(5) 0.032(5)
C67 0.108(8) 0.115(7) 0.104(8) -0.062(6) 0.037(7) -0.064(7)
C68 0.093(7) 0.109(7) 0.103(6) 0.009(5) 0.007(5) -0.030(5)
C69 0.151(8) 0.109(6) 0.180(9) 0.051(6) 0.066(7) 0.041(7)
C70 0.134(8) 0.130(7) 0.226(11) 0.077(7) 0.067(8) 0.011(6)
C71 0.139(8) 0.067(5) 0.113(7) 0.006(5) 0.028(6) -0.009(5)
C72 0.166(9) 0.144(9) 0.262(13) 0.059(8) 0.108(9) -0.010(8)
C73 0.118(8) 0.160(8) 0.207(10) 0.046(7) 0.075(7) 0.010(6)
C74 0.174(8) 0.104(6) 0.108(8) 0.016(5) 0.069(6) -0.012(5)
C75 0.165(8) 0.076(5) 0.119(8) -0.004(5) 0.056(6) -0.005(5)
C76 0.179(8) 0.059(5) 0.125(8) 0.025(5) 0.056(6) -0.006(5)
C77 0.148(7) 0.064(5) 0.128(7) -0.017(4) 0.061(6) -0.001(4)
C78 0.198(8) 0.039(4) 0.121(7) -0.004(5) 0.096(6) 0.007(5)
C79 0.171(7) 0.060(5) 0.124(7) 0.006(5) 0.073(6) -0.005(5)
C80 0.155(7) 0.074(6) 0.132(8) -0.014(5) 0.081(6) -0.012(5)
C81 0.166(7) 0.043(4) 0.124(7) -0.024(5) 0.047(6) 0.004(4)
C82 0.195(8) 0.044(5) 0.227(10) 0.015(5) 0.131(7) 0.017(5)
C83 0.151(7) 0.121(7) 0.147(8) 0.010(6) 0.078(6) 0.008(6)
C84 0.176(7) 0.009(4) 0.212(11) 0.023(6) 0.063(7) 0.002(4)
C85 0.218(9) 0.043(5) 0.140(8) 0.009(5) 0.029(6) 0.010(5)
C86 0.208(8) 0.065(6) 0.101(7) 0.007(5) 0.037(6) 0.006(5)
C87 0.100(5) 0.098(7) 0.120(8) -0.024(7) 0.052(5) -0.011(4)
C88 0.174(7) 0.075(6) 0.116(8) 0.029(5) 0.026(6) -0.012(5)
C89 0.265(10) 0.025(5) 0.149(9) -0.009(4) 0.059(7) 0.000(5)
C90 0.068(5) 0.009(4) 0.195(11) 0.004(5) 0.016(5) 0.023(3)
C91 0.161(8) 0.076(6) 0.140(9) -0.005(5) 0.059(6) 0.005(5)
C92 0.155(8) 0.083(6) 0.152(9) -0.012(6) 0.019(7) -0.006(5)
C93 0.175(10) 0.090(6) 0.153(8) -0.058(6) 0.064(7) 0.004(6)
C94 0.177(9) 0.113(7) 0.183(10) -0.073(6) 0.070(8) -0.040(6)
C95 0.116(6) 0.132(7) 0.171(9) -0.055(6) 0.059(6) -0.014(6)
C96 0.150(9) 0.074(6) 0.098(7) -0.017(5) -0.005(7) 0.009(5)
C97 0.165(9) 0.091(6) 0.143(8) -0.025(6) 0.035(7) -0.005(6)
C98 0.155(8) 0.126(7) 0.176(9) -0.059(6) 0.079(7) 0.013(7)
C99 0.127(8) 0.116(7) 0.026(5) 0.022(5) 0.012(5) 0.058(7)
C100 0.032(6) 0.050(4) 0.188(12) 0.019(5) -0.004(6) -0.005(4)
C101 0.050(6) 0.072(4) 0.125(7) -0.024(4) 0.007(6) -0.011(4)
C102 0.043(6) 0.117(5) 0.165(9) -0.042(5) 0.013(5) -0.003(4)
C103 0.060(6) 0.132(6) 0.143(8) -0.042(5) 0.005(6) -0.018(5)
C104 0.062(6) 0.096(5) 0.147(8) -0.024(5) -0.009(7) -0.016(4)
C105 0.083(7) 0.127(6) 0.148(9) -0.073(5) 0.003(6) -0.004(4)
C106 0.064(6) 0.104(5) 0.127(8) -0.028(5) 0.000(6) 0.001(4)
C107 0.039(5) 0.121(6) 0.180(8) -0.040(5) -0.024(6) 0.004(4)
C108 0.059(6) 0.112(5) 0.167(8) -0.035(5) -0.020(6) -0.010(5)
C109 0.099(7) 0.104(6) 0.135(8) -0.055(5) -0.016(6) -0.023(5)
C110 0.118(8) 0.105(5) 0.103(6) -0.058(5) 0.005(5) 0.026(5)
C111 0.028(5) 0.114(6) 0.128(7) -0.037(5) -0.002(5) 0.008(4)
C112 0.067(5) 0.119(6) 0.113(7) -0.042(5) -0.011(5) -0.010(5)
C113 0.098(7) 0.105(6) 0.093(6) -0.031(5) -0.005(5) 0.010(5)
C114 0.058(6) 0.126(6) 0.144(8) -0.048(5) 0.013(5) 0.000(4)
C115 0.082(6) 0.119(6) 0.111(7) -0.037(5) 0.019(5) -0.007(4)
C116 0.083(6) 0.120(6) 0.130(8) -0.034(6) 0.020(5) -0.001(4)
C117 0.101(7) 0.109(6) 0.098(6) -0.031(5) 0.017(6) 0.014(5)
C118 0.102(6) 0.118(6) 0.128(7) -0.034(5) 0.024(6) -0.020(5)
C119 0.116(7) 0.086(5) 0.109(7) -0.061(5) 0.000(5) 0.015(5)
C120 0.068(5) 0.074(5) 0.091(6) 0.025(5) -0.009(5) 0.006(4)
C121 0.077(5) 0.072(5) 0.104(6) -0.019(4) 0.002(5) 0.000(4)
C122 0.086(6) 0.096(5) 0.117(7) -0.030(5) 0.004(5) 0.004(5)
C123 0.118(7) 0.133(8) 0.020(5) 0.012(5) 0.019(5) 0.086(7)
C124 0.079(6) 0.137(7) 0.122(8) -0.065(6) 0.016(5) -0.018(5)
C125 0.098(6) 0.160(8) 0.092(7) -0.050(6) -0.013(5) -0.011(6)
C126 0.136(8) 0.116(7) 0.108(7) -0.054(6) 0.014(7) -0.059(6)
C127 0.097(7) 0.138(7) 0.142(8) -0.028(6) -0.021(6) -0.024(6)
C128 0.093(6) 0.104(5) 0.132(7) -0.065(5) -0.027(5) -0.005(5)
C129 0.102(7) 0.100(6) 0.074(6) -0.002(5) 0.000(5) -0.024(5)
C130 0.082(6) 0.163(8) 0.134(8) -0.057(6) -0.006(5) 0.007(6)
C131 0.103(6) 0.169(8) 0.136(8) -0.097(6) -0.005(6) -0.031(6)
C132 0.104(7) 0.103(6) 0.071(6) 0.009(5) -0.005(5) -0.017(6)

loop_
_atom_type_symbol
_atom_type_description
_atom_type_scat_dispersion_real
_atom_type_scat_dispersion_imag
_atom_type_scat_source
Cu Cu -1.9646 0.5888 'International Tables Vol C Tables 4.2.6.8 and 6.1.1.4'
O O 0.0492 0.0322 'International Tables Vol C Tables 4.2.6.8 and 6.1.1.4'
C C 0.0181 0.0091 'International Tables Vol C Tables 4.2.6.8 and 6.1.1.4'
H H 0.0000 0.0000 'International Tables Vol C Tables 4.2.6.8 and 6.1.1.4'

loop_
_geom_angle_atom_site_label_1
_geom_angle_atom_site_label_2
_geom_angle_atom_site_label_3
_geom_angle
_geom_angle_site_symmetry_1
_geom_angle_site_symmetry_3
O7 Cu1 O5 171.3(2) 1_455 1_554
O7 Cu1 O3 89.26(18) 1_455 6_475
O5 Cu1 O3 90.74(19) 1_554 6_475
O7 Cu1 O1 90.81(18) 1_455 .
O5 Cu1 O1 86.86(18) 1_554 .
O3 Cu1 O1 164.5(2) 6_475 .
O7 Cu1 O9 92.40(19) 1_455 .
O5 Cu1 O9 96.2(2) 1_554 .
O3 Cu1 O9 98.23(19) 6_475 .
O1 Cu1 O9 97.28(19) . .
O7 Cu1 Cu2 84.84(14) 1_455 .
O5 Cu1 Cu2 86.54(16) 1_554 .
O3 Cu1 Cu2 82.57(14) 6_475 .
O1 Cu1 Cu2 81.97(15) . .
O9 Cu1 Cu2 177.12(14) . .
O4 Cu2 O2 172.1(2) 6_475 .
O4 Cu2 O8 88.21(18) 6_475 1_455
O2 Cu2 O8 89.94(17) . 1_455
O4 Cu2 O6 92.34(19) 6_475 1_554
O2 Cu2 O6 87.44(19) . 1_554
O8 Cu2 O6 164.7(2) 1_455 1_554
O4 Cu2 O10 96.03(19) 6_475 .
O2 Cu2 O10 91.73(19) . .
O8 Cu2 O10 93.85(18) 1_455 .
O6 Cu2 O10 101.25(19) 1_554 .
O4 Cu2 Cu1 86.23(15) 6_475 .
O2 Cu2 Cu1 85.96(14) . .
O8 Cu2 Cu1 83.97(13) 1_455 .
O6 Cu2 Cu1 80.85(15) 1_554 .
O10 Cu2 Cu1 176.81(16) . .
O17 Cu3 O15 168.2(2) . .
O17 Cu3 O13 88.8(2) . 6_576
O15 Cu3 O13 89.62(19) . 6_576
O17 Cu3 O11 89.2(2) . .
O15 Cu3 O11 89.9(2) . .
O13 Cu3 O11 168.2(2) 6_576 .
O17 Cu3 O19 96.8(2) . .
O15 Cu3 O19 95.0(2) . .
O13 Cu3 O19 95.2(2) 6_576 .
O11 Cu3 O19 96.6(2) . .
O17 Cu3 Cu4 84.17(18) . .
O15 Cu3 Cu4 84.02(14) . .
O13 Cu3 Cu4 84.35(15) 6_576 .
O11 Cu3 Cu4 83.85(15) . .
O19 Cu3 Cu4 178.96(14) . .
O12 Cu4 O14 169.2(2) . 6_576
O12 Cu4 O16 89.91(17) . .
O14 Cu4 O16 87.96(17) 6_576 .
O12 Cu4 O18 89.26(18) . .
O14 Cu4 O18 90.52(18) 6_576 .
O16 Cu4 O18 167.5(2) . .
O12 Cu4 O20 99.6(2) . .
O14 Cu4 O20 91.1(2) 6_576 .
O16 Cu4 O20 92.04(18) . .
O18 Cu4 O20 100.4(2) . .
O12 Cu4 Cu3 85.64(15) . .
O14 Cu4 Cu3 83.58(14) 6_576 .
O16 Cu4 Cu3 84.09(14) . .
O18 Cu4 Cu3 83.42(16) . .
O20 Cu4 Cu3 173.49(15) . .
O21 Cu5 O23 171.3(2) . .
O21 Cu5 O27 89.76(17) . 8_565
O23 Cu5 O27 87.95(17) . 8_565
O21 Cu5 O25 91.39(17) . 3
O23 Cu5 O25 88.66(17) . 3
O27 Cu5 O25 164.9(2) 8_565 3
O21 Cu5 O29 100.2(2) . .
O23 Cu5 O29 88.5(2) . .
O27 Cu5 O29 102.75(18) 8_565 .
O25 Cu5 O29 91.81(18) 3 .
O21 Cu5 Cu6 85.81(17) . .
O23 Cu5 Cu6 85.56(17) . .
O27 Cu5 Cu6 82.53(15) 8_565 .
O25 Cu5 Cu6 82.58(15) 3 .
O29 Cu5 Cu6 171.89(15) . .
O26 Cu6 O28 169.4(2) 3 8_565
O26 Cu6 O22 89.87(18) 3 .
O28 Cu6 O22 89.21(17) 8_565 .
O26 Cu6 O24 90.50(17) 3 .
O28 Cu6 O24 87.60(17) 8_565 .
O22 Cu6 O24 164.5(2) . .
O26 Cu6 O30 95.3(2) 3 .
O28 Cu6 O30 95.22(18) 8_565 .
O22 Cu6 O30 98.8(2) . .
O24 Cu6 O30 96.5(2) . .
O26 Cu6 Cu5 84.22(17) 3 .
O28 Cu6 Cu5 85.22(16) 8_565 .
O22 Cu6 Cu5 82.67(16) . .
O24 Cu6 Cu5 82.00(16) . .
O30 Cu6 Cu5 178.44(12) . .
C1 O1 Cu1 127.3(5) . .
C1 O2 Cu2 122.3(4) . .
C132 O3 Cu1 124.4(5) . 6_676
C132 O4 Cu2 127.6(5) . 6_676
C99 O5 Cu1 122.3(5) . 1_556
C99 O6 Cu2 127.6(5) . 1_556
C123 O7 Cu1 122.4(4) . 1_655
C123 O8 Cu2 124.1(5) . 1_655
Cu1 O9 H9A 109.5 . .
Cu1 O9 H9B 109.5 . .
H9A O9 H9B 109.5 . .
Cu1 O9 H9C 109.5 . .
H9A O9 H9C 109.5 . .
H9B O9 H9C 109.5 . .
Cu2 O10 H10A 109.5 . .
Cu2 O10 H10B 109.5 . .
H10A O10 H10B 109.5 . .
Cu2 O10 H10C 109.5 . .
H10A O10 H10C 109.5 . .
H10B O10 H10C 109.5 . .
C24 O11 Cu3 123.9(5) . .
C24 O12 Cu4 121.0(5) . .
C66 O13 Cu3 125.1(5) . 6_575
C66 O14 Cu4 125.2(4) . 6_575
C34 O15 Cu3 128.8(5) . .
C34 O16 Cu4 121.9(4) . .
C67 O17 Cu3 127.7(6) . .
C67 O18 Cu4 121.7(5) . .
Cu3 O19 H19A 109.5 . .
Cu3 O19 H19B 109.5 . .
H19A O19 H19B 109.5 . .
Cu3 O19 H19C 109.5 . .
H19A O19 H19C 109.5 . .
H19B O19 H19C 109.5 . .
Cu4 O20 H20A 109.5 . .
Cu4 O20 H20B 109.5 . .
H20A O20 H20B 109.5 . .
Cu4 O20 H20C 109.5 . .
H20A O20 H20C 109.5 . .
H20B O20 H20C 109.5 . .
C57 O21 Cu5 124.9(5) . .
C57 O22 Cu6 124.0(5) . .
C100 O23 Cu5 125.9(6) . .
C100 O24 Cu6 125.6(5) . .
C33 O25 Cu5 126.9(6) . 3_445
C33 O26 Cu6 126.8(5) . 3_445
C90 O27 Cu5 126.9(5) . 8_466
C90 O28 Cu6 124.8(4) . 8_466
Cu5 O29 H29A 109.5 . .
Cu5 O29 H29B 109.5 . .
H29A O29 H29B 109.5 . .
Cu5 O29 H29C 109.5 . .
H29A O29 H29C 109.5 . .
H29B O29 H29C 109.5 . .
Cu6 O30 H30A 109.5 . .
Cu6 O30 H30B 109.5 . .
H30A O30 H30B 109.5 . .
Cu6 O30 H30C 109.5 . .
H30A O30 H30C 109.5 . .
H30B O30 H30C 109.5 . .
O1 C1 O2 121.0(7) . .
O1 C1 C2 123.6(8) . .
O2 C1 C2 115.1(7) . .
C3 C2 C7 120.0 . .
C3 C2 C1 118.3(6) . .
C7 C2 C1 121.6(6) . .
C2 C3 C4 120.0 . .
C2 C3 H3 120.0 . .
C4 C3 H3 120.0 . .
C5 C4 C3 120.0 . .
C5 C4 H4 120.0 . .
C3 C4 H4 120.0 . .
C4 C5 C6 120.0 . .
C4 C5 C8 121.1(6) . .
C6 C5 C8 118.8(6) . .
C7 C6 C5 120.0 . .
C7 C6 H6 120.0 . .
C5 C6 H6 120.0 . .
C6 C7 C2 120.0 . .
C6 C7 H7 120.0 . .
C2 C7 H7 120.0 . .
C9 C8 C5 175.2(9) . .
C8 C9 C10 176.1(9) . .
C11 C10 C15 120.0 . .
C11 C10 C9 118.4(5) . .
C15 C10 C9 121.6(5) . .
C12 C11 C10 120.0 . .
C12 C11 H11 120.0 . .
C10 C11 H11 120.0 . .
C11 C12 C13 120.0 . .
C11 C12 C16 120.8(5) . .
C13 C12 C16 118.9(5) . .
C14 C13 C12 120.0 . .
C14 C13 H13 120.0 . .
C12 C13 H13 120.0 . .
C13 C14 C15 120.0 . .
C13 C14 C25 120.0(5) . .
C15 C14 C25 119.8(5) . .
C14 C15 C10 120.0 . .
C14 C15 H15 120.0 . .
C10 C15 H15 120.0 . .
C17 C16 C12 178.1(9) . .
C16 C17 C18 177.4(9) . .
C19 C18 C23 120.0 . .
C19 C18 C17 118.2(7) . .
C23 C18 C17 121.6(7) . .
C18 C19 C20 120.0 . .
C18 C19 H19 120.0 . .
C20 C19 H19 120.0 . .
C21 C20 C19 120.0 . .
C21 C20 H20 120.0 . .
C19 C20 H20 120.0 . .
C20 C21 C22 120.0 . .
C20 C21 C24 120.1(8) . .
C22 C21 C24 119.8(8) . .
C23 C22 C21 120.0 . .
C23 C22 H22 120.0 . .
C21 C22 H22 120.0 . .
C22 C23 C18 120.0 . .
C22 C23 H23 120.0 . .
C18 C23 H23 120.0 . .
O11 C24 O12 125.1(7) . .
O11 C24 C21 118.2(9) . .
O12 C24 C21 116.4(9) . .
C26 C25 C14 175.7(9) . .
C25 C26 C27 175.8(8) . .
C26 C27 C28 119.3(5) . .
C26 C27 C32 120.6(5) . .
C28 C27 C32 120.0 . .
C27 C28 C29 120.0 . .
C27 C28 H28 120.0 . .
C29 C28 H28 120.0 . .
C30 C29 C28 120.0 . .
C30 C29 H29 120.0 . .
C28 C29 H29 120.0 . .
C29 C30 C31 120.0 . .
C29 C30 C33 120.4(7) . .
C31 C30 C33 119.6(7) . .
C32 C31 C30 120.0 . .
C32 C31 H31 120.0 . .
C30 C31 H31 120.0 . .
C31 C32 C27 120.0 . .
C31 C32 H32 120.0 . .
C27 C32 H32 120.0 . .
O25 C33 O26 119.2(6) . .
O25 C33 C30 123.0(10) . .
O26 C33 C30 117.9(10) . .
O15 C34 O16 118.7(6) . .
O15 C34 C35 127.2(8) . .
O16 C34 C35 111.2(8) . .
C36 C35 C40 120.0 . .
C36 C35 C34 112.0(7) . .
C40 C35 C34 127.9(7) . .
C35 C36 C37 120.0 . .
C35 C36 H36 120.0 . .
C37 C36 H36 120.0 . .
C38 C37 C36 120.0 . .
C38 C37 H37 120.0 . .
C36 C37 H37 120.0 . .
C41 C38 C39 120.0(7) . .
C41 C38 C37 120.0(6) . .
C39 C38 C37 120.0 . .
C38 C39 C40 120.0 . .
C38 C39 H39 120.0 . .
C40 C39 H39 120.0 . .
C39 C40 C35 120.0 . .
C39 C40 H40 120.0 . .
C35 C40 H40 120.0 . .
C42 C41 C38 176.3(8) . .
C41 C42 C43 177.9(8) . .
C44 C43 C48 120.0 . .
C44 C43 C42 116.5(5) . .
C48 C43 C42 123.5(5) . .
C45 C44 C43 120.0 . .
C45 C44 H44 120.0 . .
C43 C44 H44 120.0 . .
C46 C45 C44 120.0 . .
C46 C45 C49 118.7(6) . .
C44 C45 C49 121.2(6) . .
C45 C46 C47 120.0 . .
C45 C46 H46 120.0 . .
C47 C46 H46 120.0 . .
C46 C47 C48 120.0 . .
C46 C47 C58 120.8(6) . .
C48 C47 C58 119.1(6) . .
C47 C48 C43 120.0 . .
C47 C48 H48 120.0 . .
C43 C48 H48 120.0 . .
C50 C49 C45 178.3(8) . .
C49 C50 C51 178.9(8) . .
C52 C51 C56 120.0 . .
C52 C51 C50 122.5(7) . .
C56 C51 C50 117.4(7) . .
C53 C52 C51 120.0 . .
C53 C52 H52 120.0 . .
C51 C52 H52 120.0 . .
C52 C53 C54 120.0 . .
C52 C53 H53 120.0 . .
C54 C53 H53 120.0 . .
C55 C54 C53 120.0 . .
C55 C54 C57 124.7(8) . .
C53 C54 C57 115.3(8) . .
C56 C55 C54 120.0 . .
C56 C55 H55 120.0 . .
C54 C55 H55 120.0 . .
C55 C56 C51 120.0 . .
C55 C56 H56 120.0 . .
C51 C56 H56 120.0 . .
O21 C57 O22 122.2(6) . .
O21 C57 C54 123.6(9) . .
O22 C57 C54 114.2(9) . .
C59 C58 C47 172.7(8) . .
C58 C59 C60 174.7(8) . .
C61 C60 C65 120.0 . .
C61 C60 C59 123.2(6) . .
C65 C60 C59 116.7(6) . .
C62 C61 C60 120.0 . .
C62 C61 H61 120.0 . .
C60 C61 H61 120.0 . .
C63 C62 C61 120.0 . .
C63 C62 H62 120.0 . .
C61 C62 H62 120.0 . .
C62 C63 C64 120.0 . .
C62 C63 C66 118.1(7) . .
C64 C63 C66 121.9(7) . .
C65 C64 C63 120.0 . .
C65 C64 H64 120.0 . .
C63 C64 H64 120.0 . .
C64 C65 C60 120.0 . .
C64 C65 H65 120.0 . .
C60 C65 H65 120.0 . .
O13 C66 O14 121.1(6) . .
O13 C66 C63 121.4(8) . .
O14 C66 C63 117.5(7) . .
O17 C67 O18 122.7(8) . .
O17 C67 C68 125.0(9) . .
O18 C67 C68 112.3(10) . .
C69 C68 C73 120.0 . .
C69 C68 C67 124.1(8) . .
C73 C68 C67 115.8(7) . .
C68 C69 C70 120.0 . .
C68 C69 H69 120.0 . .
C70 C69 H69 120.0 . .
C69 C70 C71 120.0 . .
C69 C70 H70 120.0 . .
C71 C70 H70 120.0 . .
C72 C71 C70 120.0 . .
C72 C71 C74 115.5(7) . .
C70 C71 C74 124.5(7) . .
C71 C72 C73 120.0 . .
C71 C72 H72 120.0 . .
C73 C72 H72 120.0 . .
C72 C73 C68 120.0 . .
C72 C73 H73 120.0 . .
C68 C73 H73 120.0 . .
C75 C74 C71 173.3(10) . .
C74 C75 C76 175.8(9) . .
C77 C76 C81 120.0 . .
C77 C76 C75 121.0(5) . .
C81 C76 C75 118.9(5) . .
C78 C77 C76 120.0 . .
C78 C77 H77 120.0 . .
C76 C77 H77 120.0 . .
C82 C78 C77 121.0(5) . .
C82 C78 C79 119.0(5) . .
C77 C78 C79 120.0 . .
C80 C79 C78 120.0 . .
C80 C79 H79 120.0 . .
C78 C79 H79 120.0 . .
C79 C80 C81 120.0 . .
C79 C80 C91 122.4(5) . .
C81 C80 C91 117.6(5) . .
C80 C81 C76 120.0 . .
C80 C81 H81 120.0 . .
C76 C81 H81 120.0 . .
C83 C82 C78 178.7(8) . .
C82 C83 C84 177.1(8) . .
C85 C84 C89 120.0 . .
C85 C84 C83 120.6(6) . .
C89 C84 C83 119.4(6) . .
C84 C85 C86 120.0 . .
C84 C85 H85 120.0 . .
C86 C85 H85 120.0 . .
C87 C86 C85 120.0 . .
C87 C86 H86 120.0 . .
C85 C86 H86 120.0 . .
C86 C87 C88 120.0 . .
C86 C87 C90 120.1(7) . .
C88 C87 C90 119.4(7) . .
C87 C88 C89 120.0 . .
C87 C88 H88 120.0 . .
C89 C88 H88 120.0 . .
C88 C89 C84 120.0 . .
C88 C89 H89 120.0 . .
C84 C89 H89 120.0 . .
O27 C90 O28 118.7(5) . .
O27 C90 C87 123.3(9) . .
O28 C90 C87 116.9(9) . .
C92 C91 C80 176.7(10) . .
C91 C92 C93 178.0(10) . .
C94 C93 C98 120.0 . .
C94 C93 C92 120.3(7) . .
C98 C93 C92 119.7(7) . .
C95 C94 C93 120.0 . .
C95 C94 H94 120.0 . .
C93 C94 H94 120.0 . .
C94 C95 C96 120.0 . .
C94 C95 H95 120.0 . .
C96 C95 H95 120.0 . .
C97 C96 C95 120.0 . .
C97 C96 C99 120.6(8) . .
C95 C96 C99 119.4(8) . .
C98 C97 C96 120.0 . .
C98 C97 H97 120.0 . .
C96 C97 H97 120.0 . .
C97 C98 C93 120.0 . .
C97 C98 H98 120.0 . .
C93 C98 H98 120.0 . .
O6 C99 O5 121.5(7) . .
O6 C99 C96 120.2(9) . .
O5 C99 C96 117.9(9) . .
O23 C100 O24 120.4(7) . .
O23 C100 C101 122.3(9) . .
O24 C100 C101 117.3(9) . .
C102 C101 C106 120.0 . .
C102 C101 C100 122.2(8) . .
C106 C101 C100 117.8(8) . .
C101 C102 C103 120.0 . .
C101 C102 H102 120.0 . .
C103 C102 H102 120.0 . .
C104 C103 C102 120.0 . .
C104 C103 H103 120.0 . .
C102 C103 H103 120.0 . .
C105 C104 C103 120.0 . .
C105 C104 C107 120.5(7) . .
C103 C104 C107 119.0(7) . .
C104 C105 C106 120.0 . .
C104 C105 H105 120.0 . .
C106 C105 H105 120.0 . .
C105 C106 C101 120.0 . .
C105 C106 H106 120.0 . .
C101 C106 H106 120.0 . .
C108 C107 C104 176.0(9) . .
C107 C108 C109 175.1(8) . .
C110 C109 C114 120.0 . .
C110 C109 C108 122.4(6) . .
C114 C109 C108 117.6(6) . .
C111 C110 C109 120.0 . .
C111 C110 H110 120.0 . .
C109 C110 H110 120.0 . .
C110 C111 C112 120.0 . .
C110 C111 C115 117.7(6) . .
C112 C111 C115 122.2(6) . .
C113 C112 C111 120.0 . .
C113 C112 H112 120.0 . .
C111 C112 H112 120.0 . .
C112 C113 C114 120.0 . .
C112 C113 C124 118.1(6) . .
C114 C113 C124 121.8(6) . .
C113 C114 C109 120.0 . .
C113 C114 H114 120.0 . .
C109 C114 H114 120.0 . .
C116 C115 C111 177.0(8) . .
C115 C116 C117 177.7(8) . .
C118 C117 C122 120.0 . .
C118 C117 C116 119.8(6) . .
C122 C117 C116 120.2(6) . .
C119 C118 C117 120.0 . .
C119 C118 H118 120.0 . .
C117 C118 H118 120.0 . .
C120 C119 C118 120.0 . .
C120 C119 H119 120.0 . .
C118 C119 H119 120.0 . .
C119 C120 C121 120.0 . .
C119 C120 C123 121.1(7) . .
C121 C120 C123 118.9(7) . .
C122 C121 C120 120.0 . .
C122 C121 H121 120.0 . .
C120 C121 H121 120.0 . .
C121 C122 C117 120.0 . .
C121 C122 H122 120.0 . .
C117 C122 H122 120.0 . .
O8 C123 O7 123.6(6) . .
O8 C123 C120 123.6(9) . .
O7 C123 C120 112.6(8) . .
C125 C124 C113 176.8(9) . .
C124 C125 C126 175.6(9) . .
C131 C126 C127 120.0 . .
C131 C126 C125 117.7(7) . .
C127 C126 C125 122.2(7) . .
C128 C127 C126 120.0 . .
C128 C127 H127 120.0 . .
C126 C127 H127 120.0 . .
C129 C128 C127 120.0 . .
C129 C128 H128 120.0 . .
C127 C128 H128 120.0 . .
C130 C129 C128 120.0 . .
C130 C129 C132 125.9(7) . .
C128 C129 C132 114.0(7) . .
C131 C130 C129 120.0 . .
C131 C130 H130 120.0 . .
C129 C130 H130 120.0 . .
C130 C131 C126 120.0 . .
C130 C131 H131 120.0 . .
C126 C131 H131 120.0 . .
O4 C132 O3 118.4(7) . .
O4 C132 C129 126.8(8) . .
O3 C132 C129 114.1(8) . .

loop_
_geom_bond_atom_site_label_1
_geom_bond_atom_site_label_2
_geom_bond_distance
_geom_bond_site_symmetry_2
Cu1 O7 1.904(5) 1_455
Cu1 O5 1.930(5) 1_554
Cu1 O3 1.969(4) 6_475
Cu1 O1 1.983(5) .
Cu1 O9 2.149(4) .
Cu1 Cu2 2.6281(12) .
Cu2 O4 1.895(4) 6_475
Cu2 O2 1.935(4) .
Cu2 O8 1.962(5) 1_455
Cu2 O6 1.968(5) 1_554
Cu2 O10 2.217(4) .
Cu3 O17 1.921(5) .
Cu3 O15 1.926(5) .
Cu3 O13 1.952(5) 6_576
Cu3 O11 1.954(5) .
Cu3 O19 2.127(4) .
Cu3 Cu4 2.6268(12) .
Cu4 O12 1.948(5) .
Cu4 O14 1.952(4) 6_576
Cu4 O16 1.967(4) .
Cu4 O18 1.998(5) .
Cu4 O20 2.227(4) .
Cu5 O21 1.893(5) .
Cu5 O23 1.938(5) .
Cu5 O27 1.976(4) 8_565
Cu5 O25 1.996(4) 3
Cu5 O29 2.273(5) .
Cu5 Cu6 2.6302(13) .
Cu6 O26 1.936(4) 3
Cu6 O28 1.938(4) 8_565
Cu6 O22 1.959(4) .
Cu6 O24 1.981(5) .
Cu6 O30 2.170(4) .
O1 C1 1.231(7) .
O2 C1 1.333(8) .
O3 C132 1.379(8) .
O3 Cu1 1.969(4) 6_676
O4 C132 1.249(8) .
O4 Cu2 1.895(4) 6_676
O5 C99 1.276(8) .
O5 Cu1 1.930(5) 1_556
O6 C99 1.261(9) .
O6 Cu2 1.968(5) 1_556
O7 C123 1.366(10) .
O7 Cu1 1.904(5) 1_655
O8 C123 1.202(8) .
O8 Cu2 1.962(5) 1_655
O9 H9A 0.9700 .
O9 H9B 0.9700 .
O9 H9C 0.9700 .
O10 H10A 0.9700 .
O10 H10B 0.9700 .
O10 H10C 0.9700 .
O11 C24 1.252(9) .
O12 C24 1.309(9) .
O13 C66 1.262(7) .
O13 Cu3 1.952(5) 6_575
O14 C66 1.293(8) .
O14 Cu4 1.952(4) 6_575
O15 C34 1.185(8) .
O16 C34 1.401(8) .
O17 C67 1.199(10) .
O18 C67 1.316(9) .
O19 H19A 0.9700 .
O19 H19B 0.9700 .
O19 H19C 0.9700 .
O20 H20A 0.9700 .
O20 H20B 0.9700 .
O20 H20C 0.9700 .
O21 C57 1.261(9) .
O22 C57 1.306(10) .
O23 C100 1.228(10) .
O24 C100 1.320(9) .
O25 C33 1.245(10) .
O25 Cu5 1.995(4) 3_445
O26 C33 1.284(11) .
O26 Cu6 1.936(4) 3_445
O27 C90 1.285(8) .
O27 Cu5 1.976(4) 8_466
O28 C90 1.293(9) .
O28 Cu6 1.938(4) 8_466
O29 H29A 0.9700 .
O29 H29B 0.9700 .
O29 H29C 0.9700 .
O30 H30A 0.9700 .
O30 H30B 0.9700 .
O30 H30C 0.9700 .
C1 C2 1.428(7) .
C2 C3 1.3900 .
C2 C7 1.3900 .
C3 C4 1.3900 .
C3 H3 0.9400 .
C4 C5 1.3900 .
C4 H4 0.9400 .
C5 C6 1.3900 .
C5 C8 1.496(10) .
C6 C7 1.3900 .
C6 H6 0.9400 .
C7 H7 0.9400 .
C8 C9 1.179(9) .
C9 C10 1.395(9) .
C10 C11 1.3900 .
C10 C15 1.3900 .
C11 C12 1.3900 .
C11 H11 0.9400 .
C12 C13 1.3900 .
C12 C16 1.422(11) .
C13 C14 1.3900 .
C13 H13 0.9400 .
C14 C15 1.3900 .
C14 C25 1.439(8) .
C15 H15 0.9400 .
C16 C17 1.287(10) .
C17 C18 1.399(10) .
C18 C19 1.3900 .
C18 C23 1.3900 .
C19 C20 1.3900 .
C19 H19 0.9400 .
C20 C21 1.3900 .
C20 H20 0.9400 .
C21 C22 1.3900 .
C21 C24 1.454(8) .
C22 C23 1.3900 .
C22 H22 0.9400 .
C23 H23 0.9400 .
C25 C26 1.237(8) .
C26 C27 1.380(7) .
C27 C28 1.3900 .
C27 C32 1.3900 .
C28 C29 1.3900 .
C28 H28 0.9400 .
C29 C30 1.3900 .
C29 H29 0.9400 .
C30 C31 1.3900 .
C30 C33 1.445(7) .
C31 C32 1.3900 .
C31 H31 0.9400 .
C32 H32 0.9400 .
C34 C35 1.462(7) .
C35 C36 1.3900 .
C35 C40 1.3900 .
C36 C37 1.3900 .
C36 H36 0.9400 .
C37 C38 1.3900 .
C37 H37 0.9400 .
C38 C41 1.369(9) .
C38 C39 1.3900 .
C39 C40 1.3900 .
C39 H39 0.9400 .
C40 H40 0.9400 .
C41 C42 1.253(9) .
C42 C43 1.462(10) .
C43 C44 1.3900 .
C43 C48 1.3900 .
C44 C45 1.3900 .
C44 H44 0.9400 .
C45 C46 1.3900 .
C45 C49 1.458(10) .
C46 C47 1.3900 .
C46 H46 0.9400 .
C47 C48 1.3900 .
C47 C58 1.393(8) .
C48 H48 0.9400 .
C49 C50 1.214(9) .
C50 C51 1.423(10) .
C51 C52 1.3900 .
C51 C56 1.3900 .
C52 C53 1.3900 .
C52 H52 0.9400 .
C53 C54 1.3900 .
C53 H53 0.9400 .
C54 C55 1.3900 .
C54 C57 1.473(7) .
C55 C56 1.3900 .
C55 H55 0.9400 .
C56 H56 0.9400 .
C58 C59 1.166(8) .
C59 C60 1.499(9) .
C60 C61 1.3900 .
C60 C65 1.3900 .
C61 C62 1.3900 .
C61 H61 0.9400 .
C62 C63 1.3900 .
C62 H62 0.9400 .
C63 C64 1.3900 .
C63 C66 1.451(7) .
C64 C65 1.3900 .
C64 H64 0.9400 .
C65 H65 0.9400 .
C67 C68 1.492(10) .
C68 C69 1.3900 .
C68 C73 1.3900 .
C69 C70 1.3900 .
C69 H69 0.9400 .
C70 C71 1.3900 .
C70 H70 0.9400 .
C71 C72 1.3900 .
C71 C74 1.426(9) .
C72 C73 1.3900 .
C72 H72 0.9400 .
C73 H73 0.9400 .
C74 C75 1.171(9) .
C75 C76 1.462(10) .
C76 C77 1.3900 .
C76 C81 1.3900 .
C77 C78 1.3900 .
C77 H77 0.9400 .
C78 C82 1.353(8) .
C78 C79 1.3900 .
C79 C80 1.3900 .
C79 H79 0.9400 .
C80 C81 1.3900 .
C80 C91 1.413(9) .
C81 H81 0.9400 .
C82 C83 1.305(9) .
C83 C84 1.397(9) .
C84 C85 1.3900 .
C84 C89 1.3900 .
C85 C86 1.3900 .
C85 H85 0.9400 .
C86 C87 1.3900 .
C86 H86 0.9400 .
C87 C88 1.3900 .
C87 C90 1.421(6) .
C88 C89 1.3900 .
C88 H88 0.9400 .
C89 H89 0.9400 .
C91 C92 1.202(10) .
C92 C93 1.445(11) .
C93 C94 1.3900 .
C93 C98 1.3900 .
C94 C95 1.3900 .
C94 H94 0.9400 .
C95 C96 1.3900 .
C95 H95 0.9400 .
C96 C97 1.3900 .
C96 C99 1.461(8) .
C97 C98 1.3900 .
C97 H97 0.9400 .
C98 H98 0.9400 .
C100 C101 1.433(8) .
C101 C102 1.3900 .
C101 C106 1.3900 .
C102 C103 1.3900 .
C102 H102 0.9400 .
C103 C104 1.3900 .
C103 H103 0.9400 .
C104 C105 1.3900 .
C104 C107 1.457(8) .
C105 C106 1.3900 .
C105 H105 0.9400 .
C106 H106 0.9400 .
C107 C108 1.143(8) .
C108 C109 1.485(9) .
C109 C110 1.3900 .
C109 C114 1.3900 .
C110 C111 1.3900 .
C110 H110 0.9400 .
C111 C112 1.3900 .
C111 C115 1.405(9) .
C112 C113 1.3900 .
C112 H112 0.9400 .
C113 C114 1.3900 .
C113 C124 1.447(9) .
C114 H114 0.9400 .
C115 C116 1.179(9) .
C116 C117 1.491(9) .
C117 C118 1.3900 .
C117 C122 1.3900 .
C118 C119 1.3900 .
C118 H118 0.9400 .
C119 C120 1.3900 .
C119 H119 0.9400 .
C120 C121 1.3900 .
C120 C123 1.484(7) .
C121 C122 1.3900 .
C121 H121 0.9400 .
C122 H122 0.9400 .
C124 C125 1.203(9) .
C125 C126 1.424(9) .
C126 C131 1.3900 .
C126 C127 1.3900 .
C127 C128 1.3900 .
C127 H127 0.9400 .
C128 C129 1.3900 .
C128 H128 0.9400 .
C129 C130 1.3900 .
C129 C132 1.442(8) .
C130 C131 1.3900 .
C130 H130 0.9400 .
C131 H131 0.9400 .

loop_
_platon_squeeze_void_nr
_platon_squeeze_void_average_x
_platon_squeeze_void_average_y
_platon_squeeze_void_average_z
_platon_squeeze_void_volume
_platon_squeeze_void_count_electrons
_platon_squeeze_void_content
1 -0.003 0.003 0.158 63340 12665 ' '
